data_4020755
loop_
_publ_author_name
'Katherine S. Dunne'
'Fabrice Bisaro'
'Barbara Odell'
'Jean-Marc Paris'
'V\'eronique Gouverneur'

_publ_section_title
;
 Diastereoselective Ring-Closing Metathesis:
 Synthesis of P-Stereogenic Phosphinates from
 Prochiral Phosphinic Acid Derivatives
;
_journal_name_full 'Journal of Organic Chemistry'
_journal_page_first 10803
_journal_page_last 10809
_journal_paper_doi 10.1021/jo0518708
_journal_volume 70
_journal_year 2005
_chemical_formula_moiety ' C13 H15 O2 P '
_chemical_formula_sum 'C13 H15 O2 P'
_chemical_formula_weight 234.23
_space_group_IT_number 14
_symmetry_cell_setting monoclinic
_symmetry_space_group_name_Hall '-P 2ybc'
_symmetry_space_group_name_H-M 'P 1 21/c 1'
_cell_angle_alpha 90
_cell_angle_beta 113.0678(12)
_cell_angle_gamma 90
_cell_formula_units_Z 4
_cell_length_a 10.8070(3)
_cell_length_b 9.6599(3)
_cell_length_c 12.5622(4)
_cell_measurement_temperature 150
_cell_volume 1206.57(6)
_diffrn_ambient_temperature 150
_exptl_crystal_density_diffrn 1.289
_cod_depositor_comments
;
The following automatic conversions were performed:
'_symmetry_cell_setting' value 'Monoclinic' changed to 'monoclinic'
according to '/home/saulius/struct/CIF-dictionaries/cif_core.dic'
dictionary named 'cif_core.dic' version 2.4.1 from 2010-06-29.

Automatic conversion script
Id: cif_fix_enum 1527 2010-12-29 10:47:43Z saulius 
;
_cod_original_sg_symbol_H-M 'P 21/c'
_cod_original_formula_sum ' C13 H15 O2 P '
_cod_database_code 4020755

loop_
_symmetry_equiv_pos_as_xyz
x,y,z
-x,-y,-z
-x,y+1/2,-z+1/2
x,-y+1/2,z+1/2

loop_
_atom_site_label
_atom_site_type_symbol
_atom_site_fract_x
_atom_site_fract_y
_atom_site_fract_z
_atom_site_U_iso_or_equiv
_atom_site_occupancy
_atom_site_adp_type
P1 P 0.55447(5) 0.14120(5) 0.22723(4) 0.0325 1.0000 Uani
O1 O 0.60228(15) 0.02885(15) 0.17414(13) 0.0471 1.0000 Uani
O2 O 0.65250(12) 0.27067(13) 0.27147(11) 0.0348 1.0000 Uani
C1 C 0.75834(18) 0.26362(19) 0.38777(16) 0.0349 1.0000 Uani
C2 C 0.6951(2) 0.2612(2) 0.47589(18) 0.0445 1.0000 Uani
C3 C 0.5910(2) 0.1507(2) 0.45350(17) 0.0398 1.0000 Uani
C4 C 0.52603(19) 0.09122(19) 0.35146(17) 0.0351 1.0000 Uani
C5 C 0.8494(2) 0.3851(2) 0.3986(2) 0.0483 1.0000 Uani
C6 C 0.40562(19) 0.22640(18) 0.13224(17) 0.0346 1.0000 Uani
C7 C 0.34711(18) 0.19330(18) 0.02110(17) 0.0338 1.0000 Uani
C8 C 0.22951(17) 0.26277(18) -0.06489(16) 0.0327 1.0000 Uani
C9 C 0.1866(2) 0.2224(2) -0.18041(17) 0.0392 1.0000 Uani
C10 C 0.0781(2) 0.2865(2) -0.26462(18) 0.0467 1.0000 Uani
C11 C 0.0093(2) 0.3910(2) -0.23586(18) 0.0417 1.0000 Uani
C12 C 0.05079(19) 0.4329(2) -0.12104(18) 0.0395 1.0000 Uani
C13 C 0.15996(18) 0.3699(2) -0.03616(16) 0.0363 1.0000 Uani
H11 H 0.8135 0.1772 0.4022 0.0406 1.0000 Uiso
H21 H 0.7676 0.2453 0.5541 0.0540 1.0000 Uiso
H22 H 0.6519 0.3530 0.4746 0.0540 1.0000 Uiso
H31 H 0.5688 0.1196 0.5199 0.0513 1.0000 Uiso
H41 H 0.4594 0.0163 0.3445 0.0437 1.0000 Uiso
H51 H 0.9240 0.3849 0.4772 0.0554 1.0000 Uiso
H52 H 0.8881 0.3783 0.3383 0.0554 1.0000 Uiso
H53 H 0.7968 0.4729 0.3875 0.0554 1.0000 Uiso
H61 H 0.3653 0.3010 0.1636 0.0438 1.0000 Uiso
H71 H 0.3865 0.1142 -0.0065 0.0416 1.0000 Uiso
H91 H 0.2349 0.1465 -0.2024 0.0475 1.0000 Uiso
H101 H 0.0489 0.2570 -0.3472 0.0544 1.0000 Uiso
H111 H -0.0698 0.4362 -0.2972 0.0480 1.0000 Uiso
H121 H 0.0016 0.5086 -0.0999 0.0476 1.0000 Uiso
H131 H 0.1896 0.4008 0.0461 0.0433 1.0000 Uiso

loop_
_atom_site_aniso_label
_atom_site_aniso_U_11
_atom_site_aniso_U_22
_atom_site_aniso_U_33
_atom_site_aniso_U_23
_atom_site_aniso_U_13
_atom_site_aniso_U_12
P1 0.0365(2) 0.0301(2) 0.0320(2) 0.00052(19) 0.01454(18) -0.00011(19)
O1 0.0546(9) 0.0427(8) 0.0469(8) -0.0062(6) 0.0232(7) 0.0084(7)
O2 0.0342(6) 0.0353(7) 0.0344(6) 0.0037(5) 0.0130(5) -0.0035(5)
C1 0.0311(8) 0.0339(9) 0.0364(9) 0.0015(8) 0.0096(7) 0.0015(7)
C2 0.0497(11) 0.0477(11) 0.0376(10) -0.0062(9) 0.0187(9) -0.0034(9)
C3 0.0466(10) 0.0394(10) 0.0422(10) 0.0039(9) 0.0269(8) 0.0067(9)
C4 0.0366(9) 0.0298(9) 0.0428(10) 0.0070(8) 0.0199(8) 0.0031(7)
C5 0.0393(10) 0.0459(12) 0.0534(12) 0.0015(10) 0.0112(9) -0.0081(9)
C6 0.0397(9) 0.0289(9) 0.0410(10) -0.0003(7) 0.0220(8) -0.0006(7)
C7 0.0340(9) 0.0305(9) 0.0396(9) 0.0012(7) 0.0172(8) -0.0016(7)
C8 0.0300(8) 0.0282(8) 0.0406(10) 0.0028(7) 0.0147(7) -0.0040(7)
C9 0.0449(10) 0.0329(9) 0.0410(10) -0.0017(8) 0.0183(9) 0.0000(8)
C10 0.0571(12) 0.0407(11) 0.0383(10) -0.0020(8) 0.0143(10) 0.0005(9)
C11 0.0403(10) 0.0390(10) 0.0408(10) 0.0038(8) 0.0103(8) 0.0005(8)
C12 0.0375(9) 0.0368(10) 0.0448(10) 0.0003(8) 0.0167(8) 0.0027(8)
C13 0.0350(9) 0.0377(10) 0.0355(9) -0.0012(8) 0.0131(7) -0.0019(8)

loop_
_geom_bond_atom_site_label_1
_geom_bond_site_symmetry_1
_geom_bond_atom_site_label_2
_geom_bond_site_symmetry_2
_geom_bond_distance
_geom_bond_publ_flag
P1 . O1 . 1.4695(14) yes
P1 . O2 . 1.5918(13) yes
P1 . C4 . 1.7717(19) yes
P1 . C6 . 1.785(2) yes
O2 . C1 . 1.462(2) yes
C1 . C2 . 1.512(3) yes
C1 . C5 . 1.504(3) yes
C1 . H11 . 1.000 no
C2 . C3 . 1.496(3) yes
C2 . H21 . 1.000 no
C2 . H22 . 1.000 no
C3 . C4 . 1.327(3) yes
C3 . H31 . 1.000 no
C4 . H41 . 1.000 no
C5 . H51 . 1.000 no
C5 . H52 . 1.000 no
C5 . H53 . 1.000 no
C6 . C7 . 1.326(3) yes
C6 . H61 . 1.000 no
C7 . C8 . 1.469(3) yes
C7 . H71 . 1.000 no
C8 . C9 . 1.395(3) yes
C8 . C13 . 1.407(3) yes
C9 . C10 . 1.380(3) yes
C9 . H91 . 1.000 no
C10 . C11 . 1.383(3) yes
C10 . H101 . 1.000 no
C11 . C12 . 1.392(3) yes
C11 . H111 . 1.000 no
C12 . C13 . 1.383(3) yes
C12 . H121 . 1.000 no
C13 . H131 . 1.000 no
